data_7033221
loop_
_publ_author_name
'Solomatina, A. I.'
'Krupenya, D. V.'
'Gurzhiy, V. V.'
'Zlatkin, I.'
'Pushkarev, A. P.'
'Bochkarev, M. N.'
'Besley, N. A.'
'Bichoutskaia, E.'
'Tunik, S. P.'

_publ_section_title
;
 Cyclometallated platinum(ii) complexes containing NHC ligands: synthesis,
 characterization, photophysics and their application as emitters in
 OLEDs.
;
_journal_issue 16
_journal_name_full 'Dalton transactions (Cambridge, England : 2003)'
_journal_page_first 7152
_journal_page_last 7162
_journal_paper_doi 10.1039/c4dt03106g
_journal_volume 44
_journal_year 2015
_chemical_formula_moiety 'C34 H26 Br N3 Pt'
_chemical_formula_sum 'C34 H26 Br N3 Pt'
_chemical_formula_weight 751.58
_chemical_name_systematic
;
 ?
;
_space_group_crystal_system monoclinic
_space_group_IT_number 14
_space_group_name_Hall '-P 2yn'
_space_group_name_H-M_alt 'P 1 21/n 1'
_symmetry_space_group_name_Hall '-P 2yn'
_symmetry_space_group_name_H-M 'P 1 21/n 1'
_atom_sites_solution_hydrogens geom
_atom_sites_solution_primary direct
_atom_sites_solution_secondary difmap
_audit_creation_date 2014-01-20
_audit_creation_method
;
  Olex2 1.2-ac2
  (compiled 2012.03.27 svn.r2268, GUI svn.r4156)
;
_audit_update_record
;
2014-02-05 deposited with the CCDC.
2014-11-24 downloaded from the CCDC.
;
_cell_angle_alpha 90.00
_cell_angle_beta 105.474(3)
_cell_angle_gamma 90.00
_cell_formula_units_Z 4
_cell_length_a 11.1357(3)
_cell_length_b 17.1603(4)
_cell_length_c 14.9407(4)
_cell_measurement_reflns_used 10298
_cell_measurement_temperature 100(2)
_cell_measurement_theta_max 28.8413
_cell_measurement_theta_min 3.0335
_cell_volume 2751.56(13)
_computing_cell_refinement
;
CrysAlisPro, Agilent Technologies,
Version 1.171.36.20 (release 27-06-2012 CrysAlis171 .NET)
(compiled Jul 11 2012,15:38:31)
;
_computing_data_collection
;
CrysAlisPro, Agilent Technologies,
Version 1.171.36.20 (release 27-06-2012 CrysAlis171 .NET)
(compiled Jul 11 2012,15:38:31)
;
_computing_data_reduction
;
CrysAlisPro, Agilent Technologies,
Version 1.171.36.20 (release 27-06-2012 CrysAlis171 .NET)
(compiled Jul 11 2012,15:38:31)
;
_computing_molecular_graphics
;
O. V. Dolomanov, L. J. Bourhis, R. J. Gildea, J. A. K. Howard and H. Puschmann,
OLEX2: a complete structure solution, refinement and analysis program.
J. Appl. Cryst. (2009). 42, 339-341.
;
_computing_publication_material
;
O. V. Dolomanov, L. J. Bourhis, R. J. Gildea, J. A. K. Howard and H. Puschmann,
OLEX2: a complete structure solution, refinement and analysis program.
J. Appl. Cryst. (2009). 42, 339-341.
;
_computing_structure_refinement
;
SHELXL, G.M. Sheldrick, Acta Cryst.
(2008). A64, 112-122
;
_computing_structure_solution
;
SHELXS, G.M. Sheldrick, Acta Cryst.
(2008). A64, 112-122
;
_diffrn_ambient_temperature 100(2)
_diffrn_detector_area_resol_mean 10.3829
_diffrn_measured_fraction_theta_full 0.9777
_diffrn_measured_fraction_theta_max 0.9777
_diffrn_measurement_details
;
  1 omega   42.00   70.00   1.0000   20.0000
omega____ theta____ kappa____ phi______ frames
    -       -9.9544    0.0000    0.0000 28

  2 omega    9.00   36.00   1.0000   20.0000
omega____ theta____ kappa____ phi______ frames
    -       -9.9544   38.0000  120.0000 27

  3 omega  -30.00   -3.00   1.0000   20.0000
omega____ theta____ kappa____ phi______ frames
    -       -9.9544   38.0000  120.0000 27

  4 omega   19.00   68.00   1.0000   20.0000
omega____ theta____ kappa____ phi______ frames
    -       10.4232   38.0000 -180.0000 49

  5 omega   36.00   86.00   1.0000   20.0000
omega____ theta____ kappa____ phi______ frames
    -       10.4232  178.0000  150.0000 50

  6 omega  -58.00    9.00   1.0000   20.0000
omega____ theta____ kappa____ phi______ frames
    -       10.4232  -57.0000 -120.0000 67
;
_diffrn_measurement_device_type 'SuperNova, Dual, Cu at zero, Atlas'
_diffrn_measurement_method '\w scans'
_diffrn_orient_matrix_UB_11 -0.0035353000
_diffrn_orient_matrix_UB_12 -0.0264673000
_diffrn_orient_matrix_UB_13 -0.0371048000
_diffrn_orient_matrix_UB_21 0.0590467000
_diffrn_orient_matrix_UB_22 -0.0154113000
_diffrn_orient_matrix_UB_23 0.0235541000
_diffrn_orient_matrix_UB_31 -0.0294486000
_diffrn_orient_matrix_UB_32 -0.0277679000
_diffrn_orient_matrix_UB_33 0.0222403000
_diffrn_radiation_monochromator mirror
_diffrn_radiation_type 'Mo K\a'
_diffrn_radiation_wavelength 0.7107
_diffrn_reflns_av_R_equivalents 0.0253
_diffrn_reflns_av_unetI/netI 0.0311
_diffrn_reflns_limit_h_max 14
_diffrn_reflns_limit_h_min -13
_diffrn_reflns_limit_k_max 21
_diffrn_reflns_limit_k_min -22
_diffrn_reflns_limit_l_max 19
_diffrn_reflns_limit_l_min -19
_diffrn_reflns_number 17261
_diffrn_reflns_theta_full 28.50
_diffrn_reflns_theta_max 28.50
_diffrn_reflns_theta_min 3.04
_diffrn_source 'SuperNova (Mo) X-ray Source'
_exptl_absorpt_coefficient_mu 6.580
_exptl_absorpt_correction_T_max 1.00000
_exptl_absorpt_correction_T_min 0.64051
_exptl_absorpt_correction_type multi-scan
_exptl_absorpt_process_details
;
CrysAlisPro, Agilent Technologies,
Version 1.171.36.20 (release 27-06-2012 CrysAlis171 .NET)
(compiled Jul 11 2012,15:38:31)
Empirical absorption correction using spherical harmonics,
 implemented in SCALE3 ABSPACK scaling algorithm.
;
_exptl_crystal_colour colorless
_exptl_crystal_density_diffrn 1.814
_exptl_crystal_density_method 'not measured'
_exptl_crystal_description prism
_exptl_crystal_F_000 1456
_exptl_crystal_size_max 0.16
_exptl_crystal_size_mid 0.14
_exptl_crystal_size_min 0.12
_refine_diff_density_max 0.890
_refine_diff_density_min -1.827
_refine_diff_density_rms 0.136
_refine_ls_extinction_method none
_refine_ls_goodness_of_fit_ref 0.976
_refine_ls_hydrogen_treatment mixed
_refine_ls_matrix_type full
_refine_ls_number_parameters 334
_refine_ls_number_reflns 6296
_refine_ls_number_restraints 0
_refine_ls_restrained_S_all 0.976
_refine_ls_R_factor_all 0.0428
_refine_ls_R_factor_gt 0.0380
_refine_ls_shift/su_max 0.002
_refine_ls_shift/su_mean 0.000
_refine_ls_structure_factor_coef Fsqd
_refine_ls_weighting_details 'calc w=1/[\s^2^(Fo^2^)+(0.1296P)^2^+16.5374P] where P=(Fo^2^+2Fc^2^)/3'
_refine_ls_weighting_scheme calc
_refine_ls_wR_factor_gt 0.1626
_refine_ls_wR_factor_ref 0.1682
_reflns_number_gt 5774
_reflns_number_total 6296
_reflns_threshold_expression >2sigma(I)
_cod_data_source_file c4dt03106g2.cif
_cod_data_source_block ptbr
_cod_depositor_comments 'Adding full bibliography for 7033218--7033223.cif.'
_cod_original_cell_volume 2751.54(12)
_cod_database_code 7033221
_reflns_odcompleteness_completeness 96.90
_reflns_odcompleteness_iscentric 1
_reflns_odcompleteness_theta 27.04

loop_
_space_group_symop_id
_space_group_symop_operation_xyz
1 'x, y, z'
2 '-x+1/2, y+1/2, -z+1/2'
3 '-x, -y, -z'
4 'x-1/2, -y-1/2, z-1/2'

loop_
_atom_site_label
_atom_site_type_symbol
_atom_site_fract_x
_atom_site_fract_y
_atom_site_fract_z
_atom_site_U_iso_or_equiv
_atom_site_adp_type
_atom_site_occupancy
_atom_site_symmetry_multiplicity
_atom_site_calc_flag
_atom_site_refinement_flags
Pt1 Pt 0.08638(2) 0.197450(14) 0.976123(16) 0.01949(13) Uani 1 1 d .
Br1 Br -0.13011(8) 0.22459(5) 0.88312(6) 0.0378(2) Uani 1 1 d .
C14 C 0.1083(6) 0.3054(4) 1.0256(5) 0.0190(13) Uani 1 1 d .
N1 N 0.0781(6) 0.0810(3) 0.9345(4) 0.0231(12) Uani 1 1 d .
C11 C 0.2606(7) 0.1677(4) 1.0504(4) 0.0181(13) Uani 1 1 d .
C16 C 0.2677(7) 0.4089(4) 0.8841(5) 0.0223(13) Uani 1 1 d .
C4 C 0.2017(8) -0.0383(4) 0.9605(5) 0.0281(8) Uani 1 1 d .
C25 C -0.1366(11) 0.3046(5) 1.3318(7) 0.041(2) Uani 1 1 d .
H25 H -0.1346 0.3072 1.3944 0.049 Uiso 1 1 calc R
C22 C 0.0892(7) 0.2725(4) 1.1844(5) 0.0240(14) Uani 1 1 d .
H22A H 0.1592 0.2769 1.2391 0.029 Uiso 1 1 calc R
H22B H 0.0877 0.2195 1.1615 0.029 Uiso 1 1 calc R
C7 C 0.3975(7) 0.0507(5) 1.0794(5) 0.0284(15) Uani 1 1 d .
C28 C -0.1433(8) 0.2975(4) 1.1439(6) 0.0283(16) Uani 1 1 d .
H28 H -0.1451 0.2958 1.0813 0.034 Uiso 1 1 calc R
C33 C 0.1419(7) 0.4528(4) 1.2040(5) 0.0256(15) Uani 1 1 d .
H33 H 0.1344 0.4329 1.2602 0.031 Uiso 1 1 calc R
C17 C 0.3777(7) 0.3743(5) 0.9339(5) 0.0293(16) Uani 1 1 d .
H17 H 0.3751 0.3313 0.9713 0.035 Uiso 1 1 calc R
N3 N 0.1078(6) 0.3259(4) 1.1135(4) 0.0245(12) Uani 1 1 d .
C26 C -0.2493(10) 0.3133(5) 1.2635(7) 0.039(2) Uani 1 1 d .
H26 H -0.3225 0.3216 1.2809 0.047 Uiso 1 1 calc R
C8 C 0.4921(7) 0.0981(6) 1.1362(5) 0.0345(19) Uani 1 1 d .
H8 H 0.5703 0.0774 1.1638 0.041 Uiso 1 1 calc R
C24 C -0.0275(9) 0.2921(4) 1.3053(6) 0.0308(17) Uani 1 1 d .
H24 H 0.0478 0.2866 1.3503 0.037 Uiso 1 1 calc R
C31 C 0.1737(7) 0.5620(5) 1.1080(6) 0.0300(16) Uani 1 1 d .
H31 H 0.1860 0.6152 1.1026 0.036 Uiso 1 1 calc R
C5 C 0.3201(9) -0.0728(5) 1.0083(6) 0.0357(18) Uani 1 1 d .
H5 H 0.3327 -0.1257 1.0008 0.043 Uiso 1 1 calc R
C2 C -0.0063(8) -0.0383(4) 0.8617(5) 0.0281(8) Uani 1 1 d .
H2 H -0.0733 -0.0645 0.8227 0.034 Uiso 1 1 calc R
C15 C 0.1429(7) 0.3756(4) 0.8882(5) 0.0239(14) Uani 1 1 d .
H15A H 0.0765 0.4076 0.8508 0.029 Uiso 1 1 calc R
H15B H 0.1337 0.3236 0.8617 0.029 Uiso 1 1 calc R
C12 C 0.2830(7) 0.0870(4) 1.0357(5) 0.0238(14) Uani 1 1 d .
C27 C -0.2529(9) 0.3097(5) 1.1702(7) 0.037(2) Uani 1 1 d .
H27 H -0.3282 0.3154 1.1252 0.045 Uiso 1 1 calc R
C9 C 0.4672(7) 0.1751(5) 1.1501(5) 0.0301(16) Uani 1 1 d .
H9 H 0.5288 0.2053 1.1891 0.036 Uiso 1 1 calc R
C13 C 0.1876(7) 0.0414(4) 0.9754(5) 0.0228(14) Uani 1 1 d .
C18 C 0.4915(7) 0.4034(6) 0.9285(6) 0.0366(19) Uani 1 1 d .
H18 H 0.5649 0.3799 0.9622 0.044 Uiso 1 1 calc R
C10 C 0.3519(7) 0.2094(4) 1.1073(5) 0.0233(14) Uani 1 1 d .
H10 H 0.3384 0.2616 1.1183 0.028 Uiso 1 1 calc R
C32 C 0.1641(7) 0.5314(4) 1.1931(6) 0.0286(16) Uani 1 1 d .
H32 H 0.1730 0.5647 1.2435 0.034 Uiso 1 1 calc R
C30 C 0.1649(6) 0.5130(4) 1.0308(5) 0.0262(14) Uani 1 1 d .
H30 H 0.1728 0.5323 0.9744 0.031 Uiso 1 1 calc R
C34 C 0.1313(6) 0.4052(4) 1.1269(5) 0.0238(14) Uani 1 1 d .
C19 C 0.4963(8) 0.4678(5) 0.8726(6) 0.0343(18) Uani 1 1 d .
H19 H 0.5726 0.4873 0.8688 0.041 Uiso 1 1 calc R
C6 C 0.4128(8) -0.0302(5) 1.0638(6) 0.0350(18) Uani 1 1 d .
H6 H 0.4881 -0.0542 1.0923 0.042 Uiso 1 1 calc R
C20 C 0.3865(7) 0.5024(5) 0.8230(6) 0.0304(16) Uani 1 1 d .
H20 H 0.3887 0.5455 0.7857 0.036 Uiso 1 1 calc R
C21 C 0.2718(7) 0.4723(4) 0.8291(5) 0.0249(14) Uani 1 1 d .
H21 H 0.1980 0.4956 0.7956 0.030 Uiso 1 1 calc R
C23 C -0.0306(7) 0.2879(4) 1.2119(5) 0.0221(14) Uani 1 1 d .
C1 C -0.0158(8) 0.0412(4) 0.8798(5) 0.0281(8) Uani 1 1 d .
H1 H -0.0901 0.0671 0.8528 0.034 Uiso 1 1 calc R
C3 C 0.1030(8) -0.0779(4) 0.9021(5) 0.0281(8) Uani 1 1 d .
H3 H 0.1102 -0.1306 0.8902 0.034 Uiso 1 1 calc R
N2 N 0.1302(5) 0.3718(3) 0.9830(4) 0.0177(11) Uani 1 1 d .
C29 C 0.1439(6) 0.4346(4) 1.0432(5) 0.0220(13) Uani 1 1 d .

loop_
_atom_site_aniso_label
_atom_site_aniso_U_11
_atom_site_aniso_U_22
_atom_site_aniso_U_33
_atom_site_aniso_U_23
_atom_site_aniso_U_13
_atom_site_aniso_U_12
Pt1 0.02275(19) 0.01814(18) 0.01691(18) -0.00075(8) 0.00409(12) -0.00266(9)
Br1 0.0348(4) 0.0228(4) 0.0439(5) -0.0037(3) -0.0103(3) 0.0003(3)
C14 0.017(3) 0.019(3) 0.020(3) -0.003(2) 0.003(2) -0.003(2)
N1 0.035(3) 0.015(3) 0.020(3) 0.003(2) 0.009(2) -0.001(2)
C11 0.033(4) 0.011(3) 0.016(3) 0.009(2) 0.018(3) 0.007(3)
C16 0.028(3) 0.021(3) 0.020(3) -0.006(2) 0.010(3) -0.005(3)
C4 0.044(2) 0.0185(17) 0.0257(17) -0.0025(13) 0.0155(16) -0.0039(15)
C25 0.064(7) 0.028(4) 0.045(5) -0.007(3) 0.038(5) -0.008(4)
C22 0.025(3) 0.026(4) 0.020(3) 0.003(3) 0.006(3) -0.004(3)
C7 0.032(4) 0.030(4) 0.027(3) 0.007(3) 0.015(3) 0.002(3)
C28 0.032(4) 0.021(4) 0.033(4) 0.001(3) 0.010(3) -0.002(3)
C33 0.024(3) 0.023(4) 0.031(4) -0.014(3) 0.010(3) -0.004(3)
C17 0.033(4) 0.028(4) 0.028(4) 0.002(3) 0.010(3) 0.006(3)
N3 0.021(3) 0.030(3) 0.023(3) -0.004(2) 0.008(2) -0.002(3)
C26 0.044(5) 0.034(4) 0.048(5) 0.001(4) 0.027(4) -0.006(4)
C8 0.025(4) 0.056(6) 0.025(4) 0.011(3) 0.009(3) 0.005(4)
C24 0.045(5) 0.019(4) 0.033(4) -0.003(3) 0.017(4) -0.002(3)
C31 0.024(4) 0.027(4) 0.041(4) -0.002(3) 0.013(3) -0.006(3)
C5 0.049(5) 0.030(4) 0.034(4) 0.007(3) 0.022(4) 0.012(4)
C2 0.044(2) 0.0185(17) 0.0257(17) -0.0025(13) 0.0155(16) -0.0039(15)
C15 0.024(3) 0.028(4) 0.018(3) -0.003(3) 0.004(3) -0.004(3)
C12 0.027(3) 0.027(4) 0.021(3) 0.008(3) 0.011(3) 0.001(3)
C27 0.037(5) 0.027(4) 0.051(5) 0.003(3) 0.016(4) -0.001(3)
C9 0.021(3) 0.043(4) 0.026(4) 0.008(3) 0.006(3) -0.001(3)
C13 0.036(4) 0.017(3) 0.020(3) 0.005(2) 0.015(3) -0.003(3)
C18 0.022(4) 0.056(6) 0.031(4) 0.005(4) 0.006(3) 0.005(4)
C10 0.023(3) 0.026(4) 0.020(3) 0.006(3) 0.005(3) -0.001(3)
C32 0.022(3) 0.024(4) 0.043(4) -0.011(3) 0.012(3) -0.004(3)
C30 0.018(3) 0.028(4) 0.034(4) 0.001(3) 0.009(3) -0.002(3)
C34 0.017(3) 0.028(4) 0.025(3) -0.002(3) 0.002(2) -0.005(3)
C19 0.028(4) 0.042(5) 0.034(4) -0.006(3) 0.011(3) -0.008(3)
C6 0.036(4) 0.037(5) 0.040(4) 0.015(4) 0.022(4) 0.014(4)
C20 0.034(4) 0.024(4) 0.038(4) 0.002(3) 0.020(3) 0.000(3)
C21 0.030(4) 0.020(3) 0.026(3) -0.004(3) 0.010(3) 0.005(3)
C23 0.034(4) 0.011(3) 0.023(3) 0.001(2) 0.012(3) -0.004(3)
C1 0.044(2) 0.0185(17) 0.0257(17) -0.0025(13) 0.0155(16) -0.0039(15)
C3 0.044(2) 0.0185(17) 0.0257(17) -0.0025(13) 0.0155(16) -0.0039(15)
N2 0.022(3) 0.010(2) 0.022(3) -0.001(2) 0.007(2) -0.005(2)
C29 0.014(3) 0.027(4) 0.025(3) -0.007(3) 0.005(2) -0.001(3)

loop_
_atom_type_symbol
_atom_type_description
_atom_type_scat_dispersion_real
_atom_type_scat_dispersion_imag
_atom_type_scat_source
C C 0.0033 0.0016 'International Tables Vol C Tables 4.2.6.8 and 6.1.1.4'
H H 0.0000 0.0000 'International Tables Vol C Tables 4.2.6.8 and 6.1.1.4'
N N 0.0061 0.0033 'International Tables Vol C Tables 4.2.6.8 and 6.1.1.4'
Br Br -0.2901 2.4595 'International Tables Vol C Tables 4.2.6.8 and 6.1.1.4'
Pt Pt -1.7033 8.3905 'International Tables Vol C Tables 4.2.6.8 and 6.1.1.4'

loop_
_geom_angle_atom_site_label_1
_geom_angle_atom_site_label_2
_geom_angle_atom_site_label_3
_geom_angle
C14 Pt1 Br1 92.2(2)
C14 Pt1 N1 174.5(3)
C14 Pt1 C11 91.5(3)
N1 Pt1 Br1 93.09(17)
C11 Pt1 Br1 176.20(19)
C11 Pt1 N1 83.2(3)
N3 C14 Pt1 124.6(5)
N2 C14 Pt1 128.9(5)
N2 C14 N3 106.5(6)
C13 N1 Pt1 111.9(5)
C1 N1 Pt1 129.7(5)
C1 N1 C13 118.3(6)
C12 C11 Pt1 109.9(5)
C10 C11 Pt1 131.6(5)
C10 C11 C12 118.6(6)
C17 C16 C15 120.3(7)
C21 C16 C17 119.7(7)
C21 C16 C15 120.0(7)
C13 C4 C5 116.5(7)
C3 C4 C5 125.1(7)
C3 C4 C13 118.4(8)
C26 C25 H25 120.3
C26 C25 C24 119.4(9)
C24 C25 H25 120.3
H22A C22 H22B 107.8
N3 C22 H22A 109.0
N3 C22 H22B 109.0
N3 C22 C23 113.1(6)
C23 C22 H22A 109.0
C23 C22 H22B 109.0
C8 C7 C6 123.7(8)
C12 C7 C8 117.3(7)
C12 C7 C6 119.0(8)
C27 C28 H28 120.1
C27 C28 C23 119.7(8)
C23 C28 H28 120.1
C32 C33 H33 121.6
C34 C33 H33 121.6
C34 C33 C32 116.8(7)
C16 C17 H17 119.8
C18 C17 C16 120.4(7)
C18 C17 H17 119.8
C14 N3 C22 125.3(6)
C14 N3 C34 110.0(6)
C34 N3 C22 124.7(6)
C25 C26 H26 119.7
C25 C26 C27 120.5(9)
C27 C26 H26 119.7
C7 C8 H8 120.2
C9 C8 C7 119.5(7)
C9 C8 H8 120.2
C25 C24 H24 119.8
C25 C24 C23 120.3(9)
C23 C24 H24 119.8
C32 C31 H31 119.6
C30 C31 H31 119.6
C30 C31 C32 120.8(7)
C4 C5 H5 119.1
C6 C5 C4 121.8(8)
C6 C5 H5 119.1
C1 C2 H2 120.1
C3 C2 H2 120.1
C3 C2 C1 119.8(7)
C16 C15 H15A 109.1
C16 C15 H15B 109.1
H15A C15 H15B 107.8
N2 C15 C16 112.5(5)
N2 C15 H15A 109.1
N2 C15 H15B 109.1
C7 C12 C11 121.8(7)
C7 C12 C13 118.6(7)
C13 C12 C11 119.6(6)
C28 C27 H27 120.0
C26 C27 C28 119.9(9)
C26 C27 H27 120.0
C8 C9 H9 119.0
C8 C9 C10 122.1(8)
C10 C9 H9 119.0
N1 C13 C4 122.0(7)
N1 C13 C12 115.4(6)
C4 C13 C12 122.6(7)
C17 C18 H18 119.9
C17 C18 C19 120.2(7)
C19 C18 H18 119.9
C11 C10 C9 120.7(7)
C11 C10 H10 119.7
C9 C10 H10 119.7
C33 C32 C31 121.9(7)
C33 C32 H32 119.1
C31 C32 H32 119.1
C31 C30 H30 121.7
C29 C30 C31 116.5(7)
C29 C30 H30 121.7
C33 C34 N3 131.7(7)
C33 C34 C29 121.8(7)
C29 C34 N3 106.6(6)
C18 C19 H19 120.3
C20 C19 C18 119.4(7)
C20 C19 H19 120.3
C7 C6 H6 119.3
C5 C6 C7 121.4(8)
C5 C6 H6 119.3
C19 C20 H20 120.1
C19 C20 C21 119.8(7)
C21 C20 H20 120.1
C16 C21 C20 120.5(7)
C16 C21 H21 119.8
C20 C21 H21 119.8
C28 C23 C22 120.4(6)
C24 C23 C22 119.5(7)
C24 C23 C28 120.1(8)
N1 C1 C2 122.0(8)
N1 C1 H1 119.0
C2 C1 H1 119.0
C4 C3 H3 120.3
C2 C3 C4 119.4(7)
C2 C3 H3 120.3
C14 N2 C15 124.5(6)
C14 N2 C29 110.6(6)
C29 N2 C15 124.9(6)
C30 C29 C34 122.2(7)
N2 C29 C30 131.4(7)
N2 C29 C34 106.4(6)

loop_
_geom_bond_atom_site_label_1
_geom_bond_atom_site_label_2
_geom_bond_distance
Pt1 Br1 2.4843(8)
Pt1 C14 1.986(6)
Pt1 N1 2.088(6)
Pt1 C11 2.026(7)
C14 N3 1.360(9)
C14 N2 1.357(9)
N1 C13 1.387(10)
N1 C1 1.331(10)
C11 C12 1.435(10)
C11 C10 1.345(10)
C16 C17 1.386(10)
C16 C15 1.520(10)
C16 C21 1.372(10)
C4 C5 1.448(12)
C4 C13 1.402(10)
C4 C3 1.385(11)
C25 H25 0.9300
C25 C26 1.398(16)
C25 C24 1.391(13)
C22 H22A 0.9700
C22 H22B 0.9700
C22 N3 1.456(9)
C22 C23 1.521(10)
C7 C8 1.419(12)
C7 C12 1.413(10)
C7 C6 1.426(12)
C28 H28 0.9300
C28 C27 1.394(13)
C28 C23 1.398(11)
C33 H33 0.9300
C33 C32 1.389(11)
C33 C34 1.391(10)
C17 H17 0.9300
C17 C18 1.383(12)
N3 C34 1.392(10)
C26 H26 0.9300
C26 C27 1.386(14)
C8 H8 0.9300
C8 C9 1.376(13)
C24 H24 0.9300
C24 C23 1.388(11)
C31 H31 0.9300
C31 C32 1.406(11)
C31 C30 1.410(11)
C5 H5 0.9300
C5 C6 1.353(13)
C2 H2 0.9300
C2 C1 1.401(10)
C2 C3 1.384(12)
C15 H15A 0.9700
C15 H15B 0.9700
C15 N2 1.463(8)
C12 C13 1.427(10)
C27 H27 0.9300
C9 H9 0.9300
C9 C10 1.402(10)
C18 H18 0.9300
C18 C19 1.395(13)
C10 H10 0.9300
C32 H32 0.9300
C30 H30 0.9300
C30 C29 1.387(11)
C34 C29 1.390(10)
C19 H19 0.9300
C19 C20 1.383(12)
C6 H6 0.9300
C20 H20 0.9300
C20 C21 1.402(11)
C21 H21 0.9300
C1 H1 0.9300
C3 H3 0.9300
N2 C29 1.385(8)
